data_7712688
loop_
_publ_author_name
'Cao, Qing-Wei'
'Yue, Tian-Cai'
'Dong, Qing-Wei'
'Ma, Qi-Chao'
'Xie, Ze-Bei'
'Wang, Duo-Zhi'
'Wang, Lu-Lu'

_publ_section_title
;
 Effective detection of Ag+, Hg2+ and dye adsorption properties studies of
 Ln-MOFs based on benzimidazole carboxylic acid ligand
;
_journal_name_full 'Dalton Transactions'
_journal_paper_doi 10.1039/D3DT00579H
_journal_year 2023
_chemical_formula_sum 'C30 H18 Cl Ho N4 O8'
_chemical_formula_weight 762.86
_space_group_crystal_system monoclinic
_space_group_IT_number 15
_space_group_name_Hall '-C 2yc'
_space_group_name_H-M_alt 'C 1 2/c 1'
_atom_sites_solution_hydrogens geom
_audit_creation_method SHELXL-2014/7
_audit_update_record
;
2023-01-27 deposited with the CCDC.	2023-03-27 downloaded from the CCDC.
;
_cell_angle_alpha 90
_cell_angle_beta 90.401(2)
_cell_angle_gamma 90
_cell_formula_units_Z 4
_cell_length_a 32.8110(18)
_cell_length_b 5.0304(3)
_cell_length_c 16.1817(9)
_cell_measurement_reflns_used 9980
_cell_measurement_temperature 296(2)
_cell_measurement_theta_max 26.46
_cell_measurement_theta_min 2.48
_cell_volume 2670.8(3)
_computing_structure_refinement 'SHELXL-2014/7 (Sheldrick, 2014)'
_diffrn_ambient_temperature 296(2)
_diffrn_measured_fraction_theta_full 0.999
_diffrn_measured_fraction_theta_max 0.994
_diffrn_measurement_device_type ccd
_diffrn_radiation_type MoK\a
_diffrn_radiation_wavelength 0.71073
_diffrn_reflns_av_R_equivalents 0.0976
_diffrn_reflns_av_unetI/netI 0.0624
_diffrn_reflns_Laue_measured_fraction_full 0.999
_diffrn_reflns_Laue_measured_fraction_max 0.994
_diffrn_reflns_limit_h_max 46
_diffrn_reflns_limit_h_min -46
_diffrn_reflns_limit_k_max 7
_diffrn_reflns_limit_k_min -7
_diffrn_reflns_limit_l_max 23
_diffrn_reflns_limit_l_min -23
_diffrn_reflns_number 54560
_diffrn_reflns_point_group_measured_fraction_full 0.999
_diffrn_reflns_point_group_measured_fraction_max 0.994
_diffrn_reflns_theta_full 25.242
_diffrn_reflns_theta_max 30.628
_diffrn_reflns_theta_min 2.517
_exptl_absorpt_coefficient_mu 3.126
_exptl_absorpt_correction_type multi-scan
_exptl_absorpt_process_details sadabs
_exptl_crystal_colour colorless
_exptl_crystal_density_diffrn 1.897
_exptl_crystal_description block
_exptl_crystal_F_000 1496
_exptl_crystal_size_max 0.200
_exptl_crystal_size_mid 0.200
_exptl_crystal_size_min 0.200
_exptl_transmission_factor_max 0.864
_exptl_transmission_factor_min 0.864
_refine_diff_density_max 3.660
_refine_diff_density_min -1.282
_refine_diff_density_rms 0.232
_refine_ls_extinction_method none
_refine_ls_goodness_of_fit_ref 1.081
_refine_ls_hydrogen_treatment constr
_refine_ls_matrix_type full
_refine_ls_number_parameters 204
_refine_ls_number_reflns 4104
_refine_ls_number_restraints 0
_refine_ls_restrained_S_all 1.081
_refine_ls_R_factor_all 0.0760
_refine_ls_R_factor_gt 0.0518
_refine_ls_shift/su_max 0.000
_refine_ls_shift/su_mean 0.000
_refine_ls_structure_factor_coef Fsqd
_refine_ls_weighting_details 'w=1/[\s^2^(Fo^2^)+(0.0503P)^2^+31.9272P] where P=(Fo^2^+2Fc^2^)/3'
_refine_ls_weighting_scheme calc
_refine_ls_wR_factor_gt 0.1112
_refine_ls_wR_factor_ref 0.1244
_reflns_Friedel_coverage 0.000
_reflns_number_gt 3365
_reflns_number_total 4104
_reflns_threshold_expression 'I > 2\s(I)'
_cod_data_source_file d3dt00579h2.cif
_cod_data_source_block 1_a_CCDC3
_cod_original_sg_symbol_H-M 'C 2/c'
_cod_database_code 7712688
_shelx_shelxl_version_number 2014/7
_shelx_space_group_comment
;
The symmetry employed for this shelxl refinement is uniquely defined
by the following loop, which should always be used as a source of
symmetry information in preference to the above space-group names.
They are only intended as comments.
;
_shelx_estimated_absorpt_t_min 0.574
_shelx_estimated_absorpt_t_max 0.574

loop_
_space_group_symop_operation_xyz
'x, y, z'
'-x, y, -z+1/2'
'x+1/2, y+1/2, z'
'-x+1/2, y+1/2, -z+1/2'
'-x, -y, -z'
'x, -y, z-1/2'
'-x+1/2, -y+1/2, -z'
'x+1/2, -y+1/2, z-1/2'

loop_
_atom_site_label
_atom_site_type_symbol
_atom_site_fract_x
_atom_site_fract_y
_atom_site_fract_z
_atom_site_U_iso_or_equiv
_atom_site_adp_type
_atom_site_occupancy
_atom_site_site_symmetry_order
_atom_site_calc_flag
_atom_site_refinement_flags_posn
_atom_site_refinement_flags_adp
_atom_site_refinement_flags_occupancy
_atom_site_disorder_assembly
_atom_site_disorder_group
C1 C 0.53006(16) 0.2040(11) 0.6326(3) 0.0207(10) Uani 1 1 d . . . . .
C2 C 0.56375(16) 0.2962(10) 0.5758(3) 0.0208(10) Uani 1 1 d . . . . .
C3 C 0.55685(16) 0.5048(10) 0.5228(3) 0.0210(10) Uani 1 1 d . . . . .
H3 H 0.5316 0.5878 0.5191 0.025 Uiso 1 1 calc R U . . .
C4 C 0.58954(16) 0.5853(11) 0.4750(3) 0.0211(10) Uani 1 1 d . . . . .
C5 C 0.62816(16) 0.4760(11) 0.4845(3) 0.0226(11) Uani 1 1 d . . . . .
C6 C 0.63538(19) 0.2643(12) 0.5389(4) 0.0276(12) Uani 1 1 d . . . . .
H6 H 0.6611 0.1887 0.5453 0.033 Uiso 1 1 calc R U . . .
C7 C 0.60216(17) 0.1748(11) 0.5825(3) 0.0248(11) Uani 1 1 d . . . . .
H7 H 0.6053 0.0294 0.6175 0.030 Uiso 1 1 calc R U . . .
C8 C 0.63138(17) 0.7914(11) 0.3887(3) 0.0236(11) Uani 1 1 d . . . . .
C9 C 0.64745(16) 0.9675(11) 0.3246(3) 0.0236(11) Uani 1 1 d . . . . .
C10 C 0.68780(19) 0.9157(15) 0.3021(4) 0.0387(15) Uani 1 1 d . . . . .
H10 H 0.7019 0.7814 0.3295 0.046 Uiso 1 1 calc R U . . .
C11 C 0.7075(2) 1.0559(16) 0.2408(5) 0.0448(18) Uani 1 1 d . . . . .
H11 H 0.7341 1.0132 0.2266 0.054 Uiso 1 1 calc R U . . .
C12 C 0.6875(2) 1.2583(15) 0.2013(5) 0.0399(16) Uani 1 1 d . . . . .
H12 H 0.7005 1.3562 0.1605 0.048 Uiso 1 1 calc R U . . .
C13 C 0.64775(18) 1.3159(13) 0.2225(4) 0.0303(12) Uani 1 1 d . . . . .
H13 H 0.6345 1.4552 0.1957 0.036 Uiso 1 1 calc R U . . .
C14 C 0.62673(17) 1.1744(11) 0.2823(3) 0.0239(11) Uani 1 1 d . . . . .
C15 C 0.58213(18) 1.2593(11) 0.2900(3) 0.0238(11) Uani 1 1 d . . . . .
Cl1 Cl 0.74174(11) 0.4826(9) 0.4528(3) 0.0557(10) Uani 0.5 1 d . . P . .
Ho1 Ho 0.5000 0.68596(6) 0.7500 0.01853(11) Uani 1 2 d S T P . .
N1 N 0.59263(14) 0.7778(9) 0.4147(3) 0.0234(9) Uani 1 1 d . . . . .
H1 H 0.5728 0.8742 0.3966 0.028 Uiso 1 1 calc R U . . .
N2 N 0.65342(14) 0.6106(10) 0.4307(3) 0.0254(10) Uani 1 1 d . . . . .
H2 H 0.6791 0.5831 0.4251 0.030 Uiso 1 1 calc R U . . .
O1 O 0.53219(13) -0.0272(8) 0.6605(3) 0.0314(9) Uani 1 1 d . . . . .
O2 O 0.50226(12) 0.3690(7) 0.6492(2) 0.0237(8) Uani 1 1 d . . . . .
O3 O 0.55638(12) 1.1267(9) 0.3308(3) 0.0306(9) Uani 1 1 d . . . . .
O4 O 0.57088(12) 1.4575(8) 0.2499(3) 0.0296(9) Uani 1 1 d . . . . .

loop_
_atom_site_aniso_label
_atom_site_aniso_U_11
_atom_site_aniso_U_22
_atom_site_aniso_U_33
_atom_site_aniso_U_23
_atom_site_aniso_U_13
_atom_site_aniso_U_12
C1 0.023(3) 0.022(2) 0.017(2) 0.001(2) 0.0019(19) -0.004(2)
C2 0.023(3) 0.019(2) 0.020(2) -0.002(2) 0.0053(19) -0.001(2)
C3 0.021(3) 0.017(2) 0.025(3) 0.0054(19) 0.001(2) 0.0020(19)
C4 0.024(3) 0.022(2) 0.017(2) 0.004(2) 0.001(2) -0.002(2)
C5 0.020(3) 0.024(3) 0.024(3) 0.005(2) -0.002(2) -0.002(2)
C6 0.026(3) 0.032(3) 0.025(3) 0.004(2) 0.003(2) 0.008(2)
C7 0.029(3) 0.022(2) 0.023(3) 0.003(2) 0.006(2) 0.002(2)
C8 0.022(3) 0.026(3) 0.023(3) 0.003(2) 0.004(2) -0.001(2)
C9 0.018(2) 0.026(3) 0.028(3) 0.005(2) 0.005(2) -0.004(2)
C10 0.028(3) 0.043(4) 0.045(4) 0.019(3) 0.009(3) 0.005(3)
C11 0.026(3) 0.053(4) 0.056(4) 0.021(4) 0.016(3) 0.004(3)
C12 0.029(3) 0.047(4) 0.044(4) 0.016(3) 0.011(3) -0.003(3)
C13 0.024(3) 0.033(3) 0.034(3) 0.010(3) 0.003(2) -0.002(3)
C14 0.021(3) 0.026(3) 0.025(3) 0.002(2) 0.001(2) -0.003(2)
C15 0.027(3) 0.021(2) 0.022(3) 0.0001(19) -0.002(2) -0.002(2)
Cl1 0.0271(17) 0.066(3) 0.074(3) 0.010(2) 0.0134(17) 0.0017(16)
Ho1 0.01978(18) 0.01502(16) 0.02085(18) 0.000 0.00419(12) 0.000
N1 0.021(2) 0.026(2) 0.023(2) 0.0069(18) 0.0019(18) 0.0021(18)
N2 0.016(2) 0.032(2) 0.028(2) 0.0082(19) 0.0050(18) 0.0019(18)
O1 0.031(2) 0.023(2) 0.040(2) 0.0114(18) 0.0077(18) -0.0004(17)
O2 0.025(2) 0.0240(19) 0.0226(19) -0.0035(14) 0.0063(15) 0.0007(15)
O3 0.021(2) 0.038(2) 0.033(2) 0.0132(18) 0.0060(17) 0.0005(17)
O4 0.026(2) 0.027(2) 0.036(2) 0.0054(18) 0.0030(17) 0.0007(17)

loop_
_atom_type_symbol
_atom_type_description
_atom_type_scat_dispersion_real
_atom_type_scat_dispersion_imag
_atom_type_scat_source
C C 0.0033 0.0016 'International Tables Vol C Tables 4.2.6.8 and 6.1.1.4'
H H 0.0000 0.0000 'International Tables Vol C Tables 4.2.6.8 and 6.1.1.4'
N N 0.0061 0.0033 'International Tables Vol C Tables 4.2.6.8 and 6.1.1.4'
O O 0.0106 0.0060 'International Tables Vol C Tables 4.2.6.8 and 6.1.1.4'
Cl Cl 0.1484 0.1585 'International Tables Vol C Tables 4.2.6.8 and 6.1.1.4'
Ho Ho -0.2175 4.6783 'International Tables Vol C Tables 4.2.6.8 and 6.1.1.4'

loop_
_geom_angle_atom_site_label_1
_geom_angle_atom_site_label_2
_geom_angle_atom_site_label_3
_geom_angle
_geom_angle_site_symmetry_1
_geom_angle_site_symmetry_3
_geom_angle_publ_flag
O1 C1 O2 125.0(5) . . ?
O1 C1 C2 117.7(5) . . ?
O2 C1 C2 117.3(5) . . ?
C3 C2 C7 121.6(5) . . ?
C3 C2 C1 119.7(5) . . ?
C7 C2 C1 118.6(5) . . ?
C2 C3 C4 116.5(5) . . ?
C2 C3 H3 121.7 . . ?
C4 C3 H3 121.7 . . ?
N1 C4 C3 131.3(5) . . ?
N1 C4 C5 106.5(5) . . ?
C3 C4 C5 122.1(5) . . ?
N2 C5 C4 106.7(5) . . ?
N2 C5 C6 131.9(5) . . ?
C4 C5 C6 121.4(5) . . ?
C7 C6 C5 116.0(5) . . ?
C7 C6 H6 122.0 . . ?
C5 C6 H6 122.0 . . ?
C6 C7 C2 122.1(5) . . ?
C6 C7 H7 119.0 . . ?
C2 C7 H7 119.0 . . ?
N2 C8 N1 108.3(5) . . ?
N2 C8 C9 124.9(5) . . ?
N1 C8 C9 126.8(5) . . ?
C10 C9 C14 117.6(5) . . ?
C10 C9 C8 114.6(5) . . ?
C14 C9 C8 127.8(5) . . ?
C11 C10 C9 122.6(6) . . ?
C11 C10 H10 118.7 . . ?
C9 C10 H10 118.7 . . ?
C12 C11 C10 119.4(6) . . ?
C12 C11 H11 120.3 . . ?
C10 C11 H11 120.3 . . ?
C11 C12 C13 119.4(6) . . ?
C11 C12 H12 120.3 . . ?
C13 C12 H12 120.3 . . ?
C12 C13 C14 122.7(6) . . ?
C12 C13 H13 118.6 . . ?
C14 C13 H13 118.6 . . ?
C13 C14 C9 118.3(5) . . ?
C13 C14 C15 113.2(5) . . ?
C9 C14 C15 128.4(5) . . ?
O4 C15 O3 119.8(5) . . ?
O4 C15 C14 117.4(5) . . ?
O3 C15 C14 122.6(5) . . ?
O4 C15 Ho1 61.0(3) . 5_676 ?
O3 C15 Ho1 61.6(3) . 5_676 ?
C14 C15 Ho1 159.1(4) . 5_676 ?
O2 Ho1 O2 91.39(19) 2_656 . ?
O2 Ho1 O1 88.33(15) 2_656 2_666 ?
O2 Ho1 O1 154.60(14) . 2_666 ?
O2 Ho1 O1 154.61(14) 2_656 1_565 ?
O2 Ho1 O1 88.33(15) . 1_565 ?
O1 Ho1 O1 102.5(2) 2_666 1_565 ?
O2 Ho1 O4 75.91(14) 2_656 5_676 ?
O2 Ho1 O4 80.17(14) . 5_676 ?
O1 Ho1 O4 75.14(14) 2_666 5_676 ?
O1 Ho1 O4 128.87(14) 1_565 5_676 ?
O2 Ho1 O4 80.17(14) 2_656 6_576 ?
O2 Ho1 O4 75.92(14) . 6_576 ?
O1 Ho1 O4 128.87(14) 2_666 6_576 ?
O1 Ho1 O4 75.14(14) 1_565 6_576 ?
O4 Ho1 O4 145.5(2) 5_676 6_576 ?
O2 Ho1 O3 85.14(15) 2_656 6_576 ?
O2 Ho1 O3 128.53(13) . 6_576 ?
O1 Ho1 O3 76.76(14) 2_666 6_576 ?
O1 Ho1 O3 75.34(15) 1_565 6_576 ?
O4 Ho1 O3 146.33(14) 5_676 6_576 ?
O4 Ho1 O3 52.85(13) 6_576 6_576 ?
O2 Ho1 O3 128.53(13) 2_656 5_676 ?
O2 Ho1 O3 85.14(15) . 5_676 ?
O1 Ho1 O3 75.34(15) 2_666 5_676 ?
O1 Ho1 O3 76.76(14) 1_565 5_676 ?
O4 Ho1 O3 52.85(13) 5_676 5_676 ?
O4 Ho1 O3 146.33(14) 6_576 5_676 ?
O3 Ho1 O3 134.7(2) 6_576 5_676 ?
O2 Ho1 C15 86.51(15) 2_656 6_576 ?
O2 Ho1 C15 101.50(15) . 6_576 ?
O1 Ho1 C15 103.82(16) 2_666 6_576 ?
O1 Ho1 C15 68.72(16) 1_565 6_576 ?
O4 Ho1 C15 162.39(15) 5_676 6_576 ?
O4 Ho1 C15 26.57(14) 6_576 6_576 ?
O3 Ho1 C15 27.07(14) 6_576 6_576 ?
O3 Ho1 C15 144.50(15) 5_676 6_576 ?
O2 Ho1 C15 101.50(15) 2_656 5_676 ?
O2 Ho1 C15 86.50(15) . 5_676 ?
O1 Ho1 C15 68.72(16) 2_666 5_676 ?
O1 Ho1 C15 103.82(16) 1_565 5_676 ?
O4 Ho1 C15 26.57(14) 5_676 5_676 ?
O4 Ho1 C15 162.39(15) 6_576 5_676 ?
O3 Ho1 C15 144.50(15) 6_576 5_676 ?
O3 Ho1 C15 27.07(15) 5_676 5_676 ?
C15 Ho1 C15 168.6(2) 6_576 5_676 ?
C8 N1 C4 109.4(5) . . ?
C8 N1 H1 125.3 . . ?
C4 N1 H1 125.3 . . ?
C8 N2 C5 109.1(4) . . ?
C8 N2 H2 125.4 . . ?
C5 N2 H2 125.4 . . ?
C1 O1 Ho1 141.7(4) . 1_545 ?
C1 O2 Ho1 129.6(3) . . ?
C15 O3 Ho1 91.3(3) . 5_676 ?
C15 O4 Ho1 92.4(3) . 5_676 ?

loop_
_geom_bond_atom_site_label_1
_geom_bond_atom_site_label_2
_geom_bond_distance
_geom_bond_site_symmetry_2
_geom_bond_publ_flag
C1 O1 1.249(6) . ?
C1 O2 1.263(7) . ?
C1 C2 1.515(7) . ?
C2 C3 1.373(7) . ?
C2 C7 1.404(8) . ?
C3 C4 1.387(7) . ?
C3 H3 0.9300 . ?
C4 N1 1.379(7) . ?
C4 C5 1.389(8) . ?
C5 N2 1.383(7) . ?
C5 C6 1.401(8) . ?
C6 C7 1.378(8) . ?
C6 H6 0.9300 . ?
C7 H7 0.9300 . ?
C8 N2 1.344(7) . ?
C8 N1 1.344(7) . ?
C8 C9 1.465(7) . ?
C9 C10 1.400(8) . ?
C9 C14 1.417(8) . ?
C10 C11 1.380(9) . ?
C10 H10 0.9300 . ?
C11 C12 1.368(10) . ?
C11 H11 0.9300 . ?
C12 C13 1.380(9) . ?
C12 H12 0.9300 . ?
C13 C14 1.388(8) . ?
C13 H13 0.9300 . ?
C14 C15 1.530(8) . ?
C15 O4 1.245(7) . ?
C15 O3 1.266(7) . ?
C15 Ho1 2.781(6) 5_676 ?
Ho1 O2 2.283(4) 2_656 ?
Ho1 O2 2.283(4) . ?
Ho1 O1 2.306(4) 2_666 ?
Ho1 O1 2.306(4) 1_565 ?
Ho1 O4 2.435(4) 5_676 ?
Ho1 O4 2.435(4) 6_576 ?
Ho1 O3 2.447(4) 6_576 ?
Ho1 O3 2.447(4) 5_676 ?
Ho1 C15 2.781(6) 6_576 ?
Ho1 C15 2.781(6) 5_676 ?
N1 H1 0.8600 . ?
N2 H2 0.8600 . ?
O1 Ho1 2.306(4) 1_545 ?
O3 Ho1 2.447(4) 5_676 ?
O4 Ho1 2.435(4) 5_676 ?

loop_
_geom_torsion_atom_site_label_1
_geom_torsion_atom_site_label_2
_geom_torsion_atom_site_label_3
_geom_torsion_atom_site_label_4
_geom_torsion
_geom_torsion_site_symmetry_1
_geom_torsion_site_symmetry_2
_geom_torsion_site_symmetry_3
_geom_torsion_site_symmetry_4
_geom_torsion_publ_flag
O1 C1 C2 C3 158.4(5) . . . . ?
O2 C1 C2 C3 -22.6(7) . . . . ?
O1 C1 C2 C7 -25.3(8) . . . . ?
O2 C1 C2 C7 153.6(5) . . . . ?
C7 C2 C3 C4 1.4(8) . . . . ?
C1 C2 C3 C4 177.5(5) . . . . ?
C2 C3 C4 N1 177.4(5) . . . . ?
C2 C3 C4 C5 -4.9(8) . . . . ?
N1 C4 C5 N2 1.3(6) . . . . ?
C3 C4 C5 N2 -176.9(5) . . . . ?
N1 C4 C5 C6 -177.1(5) . . . . ?
C3 C4 C5 C6 4.7(9) . . . . ?
N2 C5 C6 C7 -178.5(6) . . . . ?
C4 C5 C6 C7 -0.6(8) . . . . ?
C5 C6 C7 C2 -2.9(9) . . . . ?
C3 C2 C7 C6 2.6(9) . . . . ?
C1 C2 C7 C6 -173.6(5) . . . . ?
N2 C8 C9 C10 6.9(9) . . . . ?
N1 C8 C9 C10 -171.9(6) . . . . ?
N2 C8 C9 C14 -175.0(6) . . . . ?
N1 C8 C9 C14 6.2(10) . . . . ?
C14 C9 C10 C11 -0.5(11) . . . . ?
C8 C9 C10 C11 177.8(7) . . . . ?
C9 C10 C11 C12 1.6(13) . . . . ?
C10 C11 C12 C13 -1.0(12) . . . . ?
C11 C12 C13 C14 -0.7(11) . . . . ?
C12 C13 C14 C9 1.8(10) . . . . ?
C12 C13 C14 C15 -175.2(6) . . . . ?
C10 C9 C14 C13 -1.1(9) . . . . ?
C8 C9 C14 C13 -179.2(6) . . . . ?
C10 C9 C14 C15 175.3(6) . . . . ?
C8 C9 C14 C15 -2.7(10) . . . . ?
C13 C14 C15 O4 -7.3(8) . . . . ?
C9 C14 C15 O4 176.1(6) . . . . ?
C13 C14 C15 O3 168.1(6) . . . . ?
C9 C14 C15 O3 -8.5(9) . . . . ?
C13 C14 C15 Ho1 72.9(12) . . . 5_676 ?
C9 C14 C15 Ho1 -103.7(11) . . . 5_676 ?
N2 C8 N1 C4 0.2(6) . . . . ?
C9 C8 N1 C4 179.2(5) . . . . ?
C3 C4 N1 C8 177.0(6) . . . . ?
C5 C4 N1 C8 -1.0(6) . . . . ?
N1 C8 N2 C5 0.6(7) . . . . ?
C9 C8 N2 C5 -178.4(5) . . . . ?
C4 C5 N2 C8 -1.2(6) . . . . ?
C6 C5 N2 C8 177.0(6) . . . . ?
O2 C1 O1 Ho1 -3.4(10) . . . 1_545 ?
C2 C1 O1 Ho1 175.5(4) . . . 1_545 ?
O1 C1 O2 Ho1 92.6(6) . . . . ?
C2 C1 O2 Ho1 -86.2(5) . . . . ?
O4 C15 O3 Ho1 19.1(6) . . . 5_676 ?
C14 C15 O3 Ho1 -156.2(5) . . . 5_676 ?
O3 C15 O4 Ho1 -19.2(6) . . . 5_676 ?
C14 C15 O4 Ho1 156.3(4) . . . 5_676 ?
